data_2210483
loop_
_publ_author_name
'Chen, Xin'
'Yu, Ming'

_publ_section_title
;(<i>E</i>)-1-[3-Ethoxy-4-(4-methylbenzenesulfonyloxy)benzylidene]-2-(4-nitrophenyl)hydrazine
 acetonitrile solvate
;
_journal_coeditor_code AT2117
_journal_issue 10
_journal_name_full 'Acta Crystallographica Section E'
_journal_page_first o4670
_journal_page_last o4671
_journal_paper_doi 10.1107/S1600536806038396
_journal_volume 62
_journal_year 2006
_chemical_formula_iupac 'C22 H21 N3 O6 S, C2 H3 N'
_chemical_formula_moiety 'C22 H21 N3 O6 S, C2 H3 N'
_chemical_formula_sum 'C24 H24 N4 O6 S'
_chemical_formula_weight 496.54
_chemical_name_systematic
;
(E)-1-[3-Ethoxy-4-(4-methylbenzenesulfonyloxy)benzylidene]-2-(4-
nitrophenyl)hydrazine acetonitrile solvate
;
_space_group_IT_number 2
_symmetry_cell_setting triclinic
_symmetry_space_group_name_Hall '-P 1'
_symmetry_space_group_name_H-M 'P -1'
_atom_sites_solution_hydrogens geom
_atom_sites_solution_primary direct
_atom_sites_solution_secondary difmap
_audit_creation_method SHELXL-97
_cell_angle_alpha 80.149(4)
_cell_angle_beta 88.949(4)
_cell_angle_gamma 72.208(3)
_cell_formula_units_Z 2
_cell_length_a 7.7257(17)
_cell_length_b 7.8019(18)
_cell_length_c 21.900(5)
_cell_measurement_reflns_used 2461
_cell_measurement_temperature 294(2)
_cell_measurement_theta_max 23.56
_cell_measurement_theta_min 2.45
_cell_volume 1237.5(5)
_computing_cell_refinement 'SAINT (Bruker, 1999)'
_computing_data_collection 'SMART (Bruker, 1999)'
_computing_data_reduction SAINT
_computing_molecular_graphics 'SHELXTL (Sheldrick, 1997b)'
_computing_publication_material SHELXTL
_computing_structure_refinement 'SHELXL97 (Sheldrick, 1997a)'
_computing_structure_solution 'SHELXS97 (Sheldrick, 1997a)'
_diffrn_ambient_temperature 294(2)
_diffrn_measured_fraction_theta_full 0.994
_diffrn_measured_fraction_theta_max 0.994
_diffrn_measurement_device_type 'Bruker SMART APEX CCD area-detector'
_diffrn_measurement_method '\f and \w'
_diffrn_radiation_monochromator graphite
_diffrn_radiation_source 'fine-focus sealed tube'
_diffrn_radiation_type MoK\a
_diffrn_radiation_wavelength 0.71073
_diffrn_reflns_av_R_equivalents 0.0181
_diffrn_reflns_av_sigmaI/netI 0.0364
_diffrn_reflns_limit_h_max 9
_diffrn_reflns_limit_h_min -6
_diffrn_reflns_limit_k_max 9
_diffrn_reflns_limit_k_min -8
_diffrn_reflns_limit_l_max 26
_diffrn_reflns_limit_l_min -24
_diffrn_reflns_number 6313
_diffrn_reflns_theta_full 25.01
_diffrn_reflns_theta_max 25.01
_diffrn_reflns_theta_min 1.89
_diffrn_standards_number 0
_exptl_absorpt_coefficient_mu 0.177
_exptl_absorpt_correction_T_max 0.965
_exptl_absorpt_correction_T_min 0.937
_exptl_absorpt_correction_type multi-scan
_exptl_absorpt_process_details '(SADABS; Sheldrick, 1996)'
_exptl_crystal_colour yellow
_exptl_crystal_density_diffrn 1.332
_exptl_crystal_density_method 'not measured'
_exptl_crystal_description block
_exptl_crystal_F_000 520
_exptl_crystal_size_max 0.28
_exptl_crystal_size_mid 0.26
_exptl_crystal_size_min 0.20
_refine_diff_density_max 0.192
_refine_diff_density_min -0.315
_refine_ls_extinction_method none
_refine_ls_goodness_of_fit_ref 1.055
_refine_ls_hydrogen_treatment constr
_refine_ls_matrix_type full
_refine_ls_number_parameters 319
_refine_ls_number_reflns 4332
_refine_ls_number_restraints 0
_refine_ls_restrained_S_all 1.055
_refine_ls_R_factor_all 0.0693
_refine_ls_R_factor_gt 0.0460
_refine_ls_shift/su_max 0.003
_refine_ls_shift/su_mean 0.000
_refine_ls_structure_factor_coef Fsqd
_refine_ls_weighting_details 'calc w=1/[\s^2^(Fo^2^)+(0.0677P)^2^+0.202P] where P=(Fo^2^+2Fc^2^)/3'
_refine_ls_weighting_scheme calc
_refine_ls_wR_factor_gt 0.1140
_refine_ls_wR_factor_ref 0.1298
_reflns_number_gt 3137
_reflns_number_total 4332
_reflns_threshold_expression I>2\s(I)
_cod_data_source_file at2117.cif
_cod_data_source_block I
_cod_original_cell_volume 1237.6(5)
_cod_database_code 2210483
_cod_database_fobs_code 2210483

loop_
_symmetry_equiv_pos_as_xyz
'x, y, z'
'-x, -y, -z'

loop_
_atom_site_type_symbol
_atom_site_label
_atom_site_fract_x
_atom_site_fract_y
_atom_site_fract_z
_atom_site_U_iso_or_equiv
_atom_site_adp_type
_atom_site_calc_flag
_atom_site_refinement_flags
_atom_site_occupancy
S S1 0.54919(8) 1.00227(8) 0.12378(3) 0.04392(19) Uani d . 1
O O1 0.4348(2) 0.86848(19) 0.11385(6) 0.0447(4) Uani d . 1
O O2 0.5638(2) 1.0034(2) 0.18841(7) 0.0539(4) Uani d . 1
O O3 0.7066(2) 0.9455(2) 0.08910(8) 0.0640(5) Uani d . 1
O O4 0.5912(2) 0.5793(2) 0.19828(8) 0.0557(5) Uani d . 1
O O5 0.3475(4) -0.1278(3) 0.61392(12) 0.1003(8) Uani d . 1
O O6 0.0753(4) -0.0458(4) 0.64764(11) 0.1067(8) Uani d . 1
N N1 0.0756(3) 0.5123(3) 0.34831(9) 0.0506(5) Uani d . 1
N N2 -0.0447(3) 0.4734(3) 0.39049(9) 0.0544(5) Uani d . 1
H H2 -0.1595 0.5265 0.3835 0.065 Uiso calc R 1
N N3 0.1871(4) -0.0322(3) 0.60838(12) 0.0720(7) Uani d . 1
C C1 0.4107(3) 1.2163(3) 0.08671(10) 0.0384(5) Uani d . 1
C C2 0.2947(3) 1.3349(3) 0.12037(11) 0.0489(6) Uani d . 1
H H2A 0.2885 1.3013 0.1630 0.059 Uiso calc R 1
C C3 0.1882(3) 1.5031(3) 0.09052(12) 0.0543(6) Uani d . 1
H H3 0.1103 1.5828 0.1133 0.065 Uiso calc R 1
C C4 0.1951(3) 1.5558(3) 0.02691(12) 0.0503(6) Uani d . 1
C C5 0.3100(3) 1.4335(3) -0.00586(11) 0.0528(6) Uani d . 1
H H5 0.3147 1.4660 -0.0486 0.063 Uiso calc R 1
C C6 0.4181(3) 1.2640(3) 0.02322(10) 0.0458(6) Uani d . 1
H H6 0.4946 1.1833 0.0004 0.055 Uiso calc R 1
C C7 0.0823(4) 1.7424(3) -0.00493(15) 0.0743(9) Uani d . 1
H H7A 0.1556 1.8231 -0.0105 0.111 Uiso calc R 1
H H7B -0.0189 1.7893 0.0200 0.111 Uiso calc R 1
H H7C 0.0382 1.7338 -0.0446 0.111 Uiso calc R 1
C C8 0.3294(3) 0.8154(3) 0.16213(9) 0.0382(5) Uani d . 1
C C9 0.4123(3) 0.6598(3) 0.20608(10) 0.0408(5) Uani d . 1
C C10 0.3084(3) 0.6029(3) 0.25207(10) 0.0430(5) Uani d . 1
H H10 0.3618 0.5009 0.2821 0.052 Uiso calc R 1
C C11 0.1240(3) 0.6965(3) 0.25413(10) 0.0432(5) Uani d . 1
C C12 0.0443(3) 0.8470(3) 0.20888(11) 0.0493(6) Uani d . 1
H H12 -0.0794 0.9082 0.2095 0.059 Uiso calc R 1
C C13 0.1478(3) 0.9064(3) 0.16290(11) 0.0463(6) Uani d . 1
H H13 0.0943 1.0076 0.1327 0.056 Uiso calc R 1
C C14 0.6837(3) 0.4126(3) 0.23824(12) 0.0535(6) Uani d . 1
H H14A 0.6199 0.3232 0.2380 0.064 Uiso calc R 1
H H14B 0.6908 0.4334 0.2804 0.064 Uiso calc R 1
C C15 0.8698(4) 0.3463(4) 0.21404(14) 0.0693(8) Uani d . 1
H H15A 0.8607 0.3269 0.1723 0.104 Uiso calc R 1
H H15B 0.9372 0.2335 0.2396 0.104 Uiso calc R 1
H H15C 0.9313 0.4359 0.2147 0.104 Uiso calc R 1
C C16 0.0103(3) 0.6414(3) 0.30296(12) 0.0508(6) Uani d . 1
H H16 -0.1138 0.7027 0.3008 0.061 Uiso calc R 1
C C17 0.0158(3) 0.3500(3) 0.44396(11) 0.0471(6) Uani d . 1
C C18 0.2004(4) 0.2614(4) 0.45779(12) 0.0581(7) Uani d . 1
H H18 0.2870 0.2858 0.4305 0.070 Uiso calc R 1
C C19 0.2536(4) 0.1383(4) 0.51175(13) 0.0618(7) Uani d . 1
H H19 0.3766 0.0786 0.5209 0.074 Uiso calc R 1
C C20 0.1268(4) 0.1024(3) 0.55238(12) 0.0556(6) Uani d . 1
C C21 -0.0560(4) 0.1930(4) 0.54025(12) 0.0579(7) Uani d . 1
H H21 -0.1411 0.1713 0.5687 0.069 Uiso calc R 1
C C22 -0.1113(3) 0.3145(3) 0.48634(12) 0.0533(6) Uani d . 1
H H22 -0.2346 0.3741 0.4778 0.064 Uiso calc R 1
N N4 0.5560(4) 0.7219(5) 0.37040(16) 0.1041(10) Uani d . 1
C C23 0.4591(4) 0.8556(5) 0.34589(15) 0.0726(8) Uani d . 1
C C24 0.3383(4) 1.0233(5) 0.31402(14) 0.0809(9) Uani d . 1
H H24A 0.4060 1.0869 0.2868 0.121 Uiso calc R 1
H H24B 0.2792 1.0978 0.3436 0.121 Uiso calc R 1
H H24C 0.2486 0.9982 0.2902 0.121 Uiso calc R 1

loop_
_atom_site_aniso_label
_atom_site_aniso_U_11
_atom_site_aniso_U_22
_atom_site_aniso_U_33
_atom_site_aniso_U_12
_atom_site_aniso_U_13
_atom_site_aniso_U_23
S1 0.0387(3) 0.0466(3) 0.0414(3) -0.0099(3) 0.0022(2) 0.0001(2)
O1 0.0591(10) 0.0379(8) 0.0368(8) -0.0169(7) 0.0060(7) -0.0026(6)
O2 0.0557(10) 0.0662(11) 0.0400(9) -0.0219(9) -0.0069(8) -0.0028(8)
O3 0.0433(10) 0.0680(12) 0.0679(12) -0.0050(9) 0.0153(9) -0.0007(9)
O4 0.0423(10) 0.0447(9) 0.0612(11) 0.0014(8) 0.0098(8) 0.0135(8)
O5 0.0888(17) 0.0897(17) 0.1039(18) -0.0134(14) -0.0221(14) 0.0100(13)
O6 0.123(2) 0.1124(19) 0.0678(15) -0.0277(16) 0.0174(15) 0.0124(13)
N1 0.0513(12) 0.0553(12) 0.0489(12) -0.0220(10) 0.0105(10) -0.0102(10)
N2 0.0440(12) 0.0641(13) 0.0558(13) -0.0193(10) 0.0131(10) -0.0080(11)
N3 0.092(2) 0.0634(15) 0.0611(16) -0.0270(15) -0.0032(15) -0.0069(12)
C1 0.0409(12) 0.0382(12) 0.0381(12) -0.0174(10) 0.0012(10) -0.0028(9)
C2 0.0593(15) 0.0468(14) 0.0411(13) -0.0161(12) 0.0078(11) -0.0096(11)
C3 0.0572(16) 0.0400(13) 0.0672(17) -0.0136(12) 0.0103(13) -0.0161(12)
C4 0.0465(14) 0.0359(12) 0.0692(17) -0.0190(11) -0.0005(12) 0.0005(12)
C5 0.0581(15) 0.0523(15) 0.0454(14) -0.0218(13) -0.0018(12) 0.0080(11)
C6 0.0496(14) 0.0449(13) 0.0422(13) -0.0145(11) 0.0073(11) -0.0062(10)
C7 0.0652(18) 0.0441(15) 0.103(2) -0.0139(14) -0.0037(17) 0.0125(15)
C8 0.0456(13) 0.0328(11) 0.0352(11) -0.0117(10) 0.0011(10) -0.0036(9)
C9 0.0389(12) 0.0348(12) 0.0429(13) -0.0055(10) 0.0013(10) -0.0022(10)
C10 0.0444(13) 0.0372(12) 0.0426(13) -0.0102(10) 0.0029(10) 0.0019(10)
C11 0.0414(13) 0.0438(13) 0.0462(13) -0.0156(11) 0.0026(10) -0.0081(10)
C12 0.0364(13) 0.0493(14) 0.0575(15) -0.0074(11) -0.0028(11) -0.0066(12)
C13 0.0481(14) 0.0374(12) 0.0452(13) -0.0058(11) -0.0108(11) 0.0026(10)
C14 0.0513(15) 0.0397(13) 0.0562(15) -0.0025(11) 0.0014(12) 0.0062(11)
C15 0.0528(16) 0.0579(17) 0.0774(19) 0.0075(13) 0.0064(14) -0.0036(14)
C16 0.0433(14) 0.0545(15) 0.0573(15) -0.0174(12) 0.0073(12) -0.0132(13)
C17 0.0514(14) 0.0477(13) 0.0465(14) -0.0183(11) 0.0093(11) -0.0150(11)
C18 0.0531(16) 0.0687(17) 0.0546(16) -0.0197(14) 0.0168(13) -0.0160(13)
C19 0.0533(16) 0.0649(17) 0.0625(17) -0.0093(13) 0.0040(13) -0.0150(14)
C20 0.0657(18) 0.0523(15) 0.0500(15) -0.0179(13) 0.0033(13) -0.0129(12)
C21 0.0668(18) 0.0599(16) 0.0524(15) -0.0271(14) 0.0153(13) -0.0119(13)
C22 0.0464(14) 0.0553(15) 0.0596(16) -0.0175(12) 0.0128(12) -0.0118(12)
N4 0.077(2) 0.107(2) 0.119(3) -0.0101(19) -0.0222(18) -0.023(2)
C23 0.0511(17) 0.099(2) 0.070(2) -0.0181(18) 0.0000(15) -0.0304(18)
C24 0.0628(19) 0.105(3) 0.069(2) -0.0123(18) 0.0034(16) -0.0240(18)

loop_
_atom_type_symbol
_atom_type_description
_atom_type_scat_dispersion_real
_atom_type_scat_dispersion_imag
_atom_type_scat_source
C C 0.0033 0.0016 'International Tables Vol C Tables 4.2.6.8 and 6.1.1.4'
H H 0.0000 0.0000 'International Tables Vol C Tables 4.2.6.8 and 6.1.1.4'
N N 0.0061 0.0033 'International Tables Vol C Tables 4.2.6.8 and 6.1.1.4'
O O 0.0106 0.0060 'International Tables Vol C Tables 4.2.6.8 and 6.1.1.4'
S S 0.1246 0.1234 'International Tables Vol C Tables 4.2.6.8 and 6.1.1.4'

loop_
_geom_angle_atom_site_label_1
_geom_angle_atom_site_label_2
_geom_angle_atom_site_label_3
_geom_angle
O3 S1 O2 120.82(11)
O3 S1 O1 104.18(10)
O2 S1 O1 108.69(9)
O3 S1 C1 109.26(10)
O2 S1 C1 109.35(10)
O1 S1 C1 102.98(9)
C8 O1 S1 119.41(13)
C9 O4 C14 118.92(17)
C16 N1 N2 116.6(2)
N1 N2 C17 120.4(2)
N1 N2 H2 119.8
C17 N2 H2 119.8
O6 N3 O5 123.2(3)
O6 N3 C20 118.2(3)
O5 N3 C20 118.6(3)
C2 C1 C6 120.5(2)
C2 C1 S1 120.49(17)
C6 C1 S1 119.02(17)
C3 C2 C1 119.6(2)
C3 C2 H2A 120.2
C1 C2 H2A 120.2
C2 C3 C4 121.1(2)
C2 C3 H3 119.5
C4 C3 H3 119.5
C5 C4 C3 118.2(2)
C5 C4 C7 121.3(2)
C3 C4 C7 120.6(2)
C4 C5 C6 121.7(2)
C4 C5 H5 119.2
C6 C5 H5 119.2
C5 C6 C1 119.0(2)
C5 C6 H6 120.5
C1 C6 H6 120.5
C4 C7 H7A 109.5
C4 C7 H7B 109.5
H7A C7 H7B 109.5
C4 C7 H7C 109.5
H7A C7 H7C 109.5
H7B C7 H7C 109.5
C13 C8 C9 121.4(2)
C13 C8 O1 120.19(19)
C9 C8 O1 118.23(18)
O4 C9 C10 126.34(19)
O4 C9 C8 115.08(18)
C10 C9 C8 118.6(2)
C9 C10 C11 120.6(2)
C9 C10 H10 119.7
C11 C10 H10 119.7
C12 C11 C10 119.6(2)
C12 C11 C16 118.5(2)
C10 C11 C16 122.0(2)
C13 C12 C11 120.3(2)
C13 C12 H12 119.8
C11 C12 H12 119.8
C8 C13 C12 119.5(2)
C8 C13 H13 120.2
C12 C13 H13 120.2
O4 C14 C15 106.62(19)
O4 C14 H14A 110.4
C15 C14 H14A 110.4
O4 C14 H14B 110.4
C15 C14 H14B 110.4
H14A C14 H14B 108.6
C14 C15 H15A 109.5
C14 C15 H15B 109.5
H15A C15 H15B 109.5
C14 C15 H15C 109.5
H15A C15 H15C 109.5
H15B C15 H15C 109.5
N1 C16 C11 122.2(2)
N1 C16 H16 118.9
C11 C16 H16 118.9
N2 C17 C18 122.0(2)
N2 C17 C22 118.8(2)
C18 C17 C22 119.1(2)
C19 C18 C17 119.7(2)
C19 C18 H18 120.2
C17 C18 H18 120.2
C18 C19 C20 120.5(3)
C18 C19 H19 119.7
C20 C19 H19 119.7
C19 C20 C21 120.5(2)
C19 C20 N3 119.2(3)
C21 C20 N3 120.3(2)
C22 C21 C20 119.7(2)
C22 C21 H21 120.2
C20 C21 H21 120.2
C21 C22 C17 120.5(2)
C21 C22 H22 119.8
C17 C22 H22 119.8
N4 C23 C24 179.0(4)
C23 C24 H24A 109.5
C23 C24 H24B 109.5
H24A C24 H24B 109.5
C23 C24 H24C 109.5
H24A C24 H24C 109.5
H24B C24 H24C 109.5

loop_
_geom_bond_atom_site_label_1
_geom_bond_atom_site_label_2
_geom_bond_distance
S1 O3 1.4158(17)
S1 O2 1.4236(17)
S1 O1 1.6021(16)
S1 C1 1.752(2)
O1 C8 1.406(2)
O4 C9 1.353(3)
O4 C14 1.426(3)
O5 N3 1.231(3)
O6 N3 1.222(3)
N1 C16 1.273(3)
N1 N2 1.362(2)
N2 C17 1.370(3)
N2 H2 0.8600
N3 C20 1.451(3)
C1 C2 1.380(3)
C1 C6 1.381(3)
C2 C3 1.376(3)
C2 H2A 0.9300
C3 C4 1.388(3)
C3 H3 0.9300
C4 C5 1.381(3)
C4 C7 1.505(3)
C5 C6 1.381(3)
C5 H5 0.9300
C6 H6 0.9300
C7 H7A 0.9600
C7 H7B 0.9600
C7 H7C 0.9600
C8 C13 1.367(3)
C8 C9 1.399(3)
C9 C10 1.375(3)
C10 C11 1.393(3)
C10 H10 0.9300
C11 C12 1.386(3)
C11 C16 1.462(3)
C12 C13 1.380(3)
C12 H12 0.9300
C13 H13 0.9300
C14 C15 1.493(3)
C14 H14A 0.9700
C14 H14B 0.9700
C15 H15A 0.9600
C15 H15B 0.9600
C15 H15C 0.9600
C16 H16 0.9300
C17 C18 1.395(4)
C17 C22 1.395(3)
C18 C19 1.369(4)
C18 H18 0.9300
C19 C20 1.371(4)
C19 H19 0.9300
C20 C21 1.380(4)
C21 C22 1.365(3)
C21 H21 0.9300
C22 H22 0.9300
N4 C23 1.132(4)
C23 C24 1.427(5)
C24 H24A 0.9600
C24 H24B 0.9600
C24 H24C 0.9600

loop_
_geom_hbond_atom_site_label_D
_geom_hbond_atom_site_label_H
_geom_hbond_atom_site_label_A
_geom_hbond_site_symmetry_A
_geom_hbond_distance_DH
_geom_hbond_distance_HA
_geom_hbond_distance_DA
_geom_hbond_angle_DHA
_geom_hbond_publ_flag
N2 H2 N4 1_455 0.86 2.25 3.094(4) 167 yes
C24 H24A O2 . 0.96 2.54 3.229(3) 129 yes

loop_
_geom_torsion_atom_site_label_1
_geom_torsion_atom_site_label_2
_geom_torsion_atom_site_label_3
_geom_torsion_atom_site_label_4
_geom_torsion
O3 S1 O1 C8 146.69(15)
O2 S1 O1 C8 16.65(17)
C1 S1 O1 C8 -99.27(16)
C16 N1 N2 C17 -173.2(2)
O3 S1 C1 C2 -152.90(19)
O2 S1 C1 C2 -18.6(2)
O1 S1 C1 C2 96.80(19)
O3 S1 C1 C6 27.7(2)
O2 S1 C1 C6 161.96(17)
O1 S1 C1 C6 -82.59(19)
C6 C1 C2 C3 -1.2(3)
S1 C1 C2 C3 179.40(18)
C1 C2 C3 C4 0.1(4)
C2 C3 C4 C5 1.0(4)
C2 C3 C4 C7 -178.1(2)
C3 C4 C5 C6 -1.0(4)
C7 C4 C5 C6 178.0(2)
C4 C5 C6 C1 -0.1(4)
C2 C1 C6 C5 1.2(3)
S1 C1 C6 C5 -179.43(18)
S1 O1 C8 C13 96.5(2)
S1 O1 C8 C9 -88.3(2)
C14 O4 C9 C10 4.2(4)
C14 O4 C9 C8 -175.6(2)
C13 C8 C9 O4 177.4(2)
O1 C8 C9 O4 2.3(3)
C13 C8 C9 C10 -2.4(3)
O1 C8 C9 C10 -177.51(19)
O4 C9 C10 C11 -178.7(2)
C8 C9 C10 C11 1.1(3)
C9 C10 C11 C12 0.8(3)
C9 C10 C11 C16 -179.0(2)
C10 C11 C12 C13 -1.5(4)
C16 C11 C12 C13 178.3(2)
C9 C8 C13 C12 1.7(3)
O1 C8 C13 C12 176.8(2)
C11 C12 C13 C8 0.2(4)
C9 O4 C14 C15 173.5(2)
N2 N1 C16 C11 -179.5(2)
C12 C11 C16 N1 -175.3(2)
C10 C11 C16 N1 4.5(4)
N1 N2 C17 C18 0.7(4)
N1 N2 C17 C22 179.5(2)
N2 C17 C18 C19 -179.6(2)
C22 C17 C18 C19 1.6(4)
C17 C18 C19 C20 -0.4(4)
C18 C19 C20 C21 -1.6(4)
C18 C19 C20 N3 178.4(2)
O6 N3 C20 C19 170.9(3)
O5 N3 C20 C19 -9.6(4)
O6 N3 C20 C21 -9.1(4)
O5 N3 C20 C21 170.4(3)
C19 C20 C21 C22 2.3(4)
N3 C20 C21 C22 -177.7(2)
C20 C21 C22 C17 -1.1(4)
N2 C17 C22 C21 -179.7(2)
C18 C17 C22 C21 -0.9(4)
